data_4030890
loop_
_publ_author_name
'Gaumet, V.'
'Largeau, E.'
'Avignant, D.'

_publ_section_title
;
 Crystal structure of KTbF5 and early crystal-chemical data from
 single-crystal works for eight-coordinated Tb4+ ion
;
_journal_name_full 'European Journal of Solid State and Inorganic Chemistry'
_journal_page_first 1075
_journal_page_last 1084
_journal_volume 34
_journal_year 1997
_chemical_formula_sum 'F5 K Tb'
_chemical_formula_weight 293.016
_space_group_IT_number 2
_symmetry_cell_setting triclinic
_symmetry_Int_Tables_number 2
_symmetry_space_group_name_Hall '-P 1'
_symmetry_space_group_name_H-M 'P -1'
_cell_angle_alpha 76.02(2)
_cell_angle_beta 72.51(2)
_cell_angle_gamma 67.03(1)
_cell_formula_units_Z 6
_cell_length_a 7.446(1)
_cell_length_b 8.567(1)
_cell_length_c 10.834(3)
_cell_volume 600.8(2)
_diffrn_ambient_temperature 293
_diffrn_radiation_probe x-ray
_diffrn_radiation_type MoK\a
_diffrn_radiation_wavelength 0.71069
_exptl_absorpt_coefficient_mu 18.683
_exptl_crystal_density_diffrn 4.859
_exptl_crystal_F_000 774
_refine_ls_goodness_of_fit_ref 0.882
_refine_ls_number_parameters 191
_refine_ls_number_reflns 3609
_refine_ls_R_factor_gt 0.035
_refine_ls_wR_factor_gt 0.039
_cod_data_source_file EJSSIC-1997-34-1075-1084.cif
_cod_data_source_block KTbF5
_cod_database_code 4030890

loop_
_symmetry_equiv_pos_site_id
_symmetry_equiv_pos_as_xyz
1 x,y,z
2 -x,-y,-z

loop_
_atom_site_aniso_label
_atom_site_aniso_U_11
_atom_site_aniso_U_22
_atom_site_aniso_U_33
_atom_site_aniso_U_23
_atom_site_aniso_U_13
_atom_site_aniso_U_12
Tb1 0.0061(1) 0.0071(1) 0.0068(1) -0.0017(1) -0.0011(1) -0.0011(1)
Tb2 0.0065(1) 0.0062(1) 0.0081(1) -0.0015(1) -0.0008(1) -0.0009(1)
Tb3 0.0064(1) 0.0065(1) 0.0071(1) -0.0011(1) -0.0010(1) -0.0018(1)
F1 0.009(2) 0.019(2) 0.013(2) -0.0080(10) 0.0020(10) -0.0060(10)
FS 0.011(2) 0.012(2) 0.026(2) -0.006(2) -0.002(2) -0.0050(10)
F2 0.018(2) 0.017(2) 0.015(2) 0.002(2) -0.0050(10) -0.0120(10)
F3 0.013(2) 0.015(2) 0.018(2) -0.004(2) -0.0070(10) 0.003(2)
F4 0.017(2) 0.017(2) 0.015(2) -0.003(2) -0.0040(10) -0.0080(10)
F6 0.015(2) 0.012(2) 0.018(2) -0.0070(10) -0.003(2) -0.0020(10)
F7 0.015(2) 0.021(2) 0.031(2) -0.015(2) -0.007(2) -0.004(2)
F8 0.024(2) 0.027(3) 0.035(2) -0.017(2) -0.016(2) 0.003(2)
F9 0.029(2) 0.016(2) 0.008(2) 0.003(2) -0.001(2) -0.008(2)
F10 0.013(2) 0.018(2) 0.025(2) -0.005(2) -0.001(2) -0.0090(10)
F11 0.028(3) 0.022(3) 0.019(3) 0.010(2) 0.001(2) 0.005(3)
F12 0.021(2) 0.037(3) 0.017(2) -0.015(2) -0.004(2) -0.007(2)
F13 0.014(2) 0.028(2) 0.035(3) -0.013(2) -0.005(2) -0.009(2)
F14 0.016(2) 0.013(2) 0.013(2) -0.001(2) 0.002(2) -0.001(2)
F15 0.019(2) 0.015(2) 0.050(4) -0.004(2) -0.003(2) -0.010(2)
K1 0.0241(7) 0.0172(6) 0.0171(7) -0.0012(6) -0.0048(5) -0.0109(5)
K2 0.0210(7) 0.0232(7) 0.0190(7) -0.0039(6) -0.0078(5) -0.0082(6)
K3 0.0199(8) 0.0500(10) 0.0520(10) -0.0130(10) -0.0123(8) -0.0097(9)

loop_
_atom_site_label
_atom_site_type_symbol
_atom_site_thermal_displace_type
_atom_site_fract_x
_atom_site_fract_y
_atom_site_fract_z
_atom_site_occupancy
_atom_site_U_iso_or_equiv
_atom_site_calc_flag
_atom_site_refinement_flags
_atom_site_disorder_assembly
_atom_site_disorder_group
Tb1 Tb Uani 0.74181(5) 0.33378(5) 0.43103(3) 1.000 0.0070(1) . . . .
Tb2 Tb Uani 0.71827(5) 0.02622(5) 0.74515(4) 1.000 0.0075(1) . . . .
Tb3 Tb Uani 0.76578(5) 0.65968(5) 0.08129(4) 1.000 0.0069(1) . . . .
F1 F Uani 0.5931(7) 0.5549(7) 0.5403(5) 1.000 0.0133(12) . . . .
FS F Uani 0.3860(8) 0.1127(7) 0.8034(6) 1.000 0.0159(12) . . . .
F2 F Uani 0.3746(8) 0.8701(7) 0.4448(5) 1.000 0.0153(12) . . . .
F3 F Uani 0.0089(8) 0.1107(7) 0.3880(5) 1.000 0.0167(12) . . . .
F4 F Uani 0.1750(8) 0.7588(7) 0.3767(5) 1.000 0.0154(12) . . . .
F6 F Uani 0.5778(8) 0.2388(7) 0.8610(5) 1.000 0.0151(12) . . . .
F7 F Uani 0.6644(8) 0.5051(7) 0.0272(6) 1.000 0.0205(12) . . . .
F8 F Uani 0.9384(9) 0.0030(8) 0.8304(6) 1.000 0.0279(14) . . . .
F9 F Uani 0.3147(9) 0.4434(7) 0.7197(5) 1.000 0.0192(12) . . . .
F10 F Uani 0.9692(8) 0.4234(7) 0.4022(6) 1.000 0.0179(12) . . . .
F11 F Uani 0.3320(10) 0.1307(9) 0.0630(7) 1.000 0.0313(17) . . . .
F12 F Uani 0.3134(9) 0.7522(9) 0.7067(6) 1.000 0.0239(14) . . . .
F13 F Uani 0.9819(8) 0.7230(8) 0.1133(7) 1.000 0.0237(14) . . . .
F14 F Uani 0.0084(8) 0.4033(7) 0.1033(5) 1.000 0.0167(12) . . . .
F15 F Uani 0.3453(9) 0.1684(8) 0.2877(8) 1.000 0.0280(16) . . . .
K1 K Uani 0.2858(3) 0.4925(2) 0.2316(2) 1.000 0.0185(4) . . . .
K2 K Uani 0.7460(3) 0.1565(3) 0.0705(2) 1.000 0.0200(4) . . . .
K3 K Uani 0.7762(4) 0.8150(4) 0.4236(3) 1.000 0.0393(5) . . . .

loop_
_atom_type_symbol
_atom_type_description
_atom_type_scat_dispersion_real
_atom_type_scat_dispersion_imag
_atom_type_scat_source
F F 0.0171 0.0103 ' International Tables Vol C Tables 4.2.6.8 and 6.1.1.4'
K K 0.2009 0.2494 ' International Tables Vol C Tables 4.2.6.8 and 6.1.1.4'
Tb Tb -0.1723 4.1537 ' International Tables Vol C Tables 4.2.6.8 and 6.1.1.4'

loop_
_geom_angle_atom_site_label_1
_geom_angle_atom_site_label_2
_geom_angle_atom_site_label_3
_geom_angle
_geom_angle_site_symmetry_1
_geom_angle_site_symmetry_2
_geom_angle_site_symmetry_3
_geom_angle_publ_flag
F1 Tb1 F10 78.3(2) . . . yes
F1 Tb1 F3 145.9(2) . . 1_655 yes
F1 Tb1 F1 64.9(2) . . 2_666 yes
F1 Tb1 F2 105.1(2) . . 2_666 yes
F1 Tb1 F4 74.3(2) . . 2_666 yes
F1 Tb1 F9 75.5(2) . . 2_666 yes
F1 Tb1 F12 136.6(3) . . 2_666 yes
F3 Tb1 F10 76.8(2) 1_655 . . yes
F1 Tb1 F10 136.7(2) 2_666 . . yes
F2 Tb1 F10 140.5(2) 2_666 . . yes
F4 Tb1 F10 78.5(2) 2_666 . . yes
F9 Tb1 F10 74.9(3) 2_666 . . yes
F10 Tb1 F12 124.9(3) . . 2_666 yes
F1 Tb1 F3 145.8(2) 2_666 . 1_655 yes
F2 Tb1 F3 80.7(2) 2_666 . 1_655 yes
F3 Tb1 F4 78.3(2) 1_655 . 2_666 yes
F3 Tb1 F9 119.1(2) 1_655 . 2_666 yes
F3 Tb1 F12 77.4(3) 1_655 . 2_666 yes
F1 Tb1 F2 74.0(2) 2_666 . 2_666 yes
F1 Tb1 F4 110.3(2) 2_666 . 2_666 yes
F1 Tb1 F9 74.6(2) 2_666 . 2_666 yes
F1 Tb1 F12 75.9(3) 2_666 . 2_666 yes
F2 Tb1 F4 65.3(2) 2_666 . 2_666 yes
F2 Tb1 F9 144.6(3) 2_666 . 2_666 yes
F2 Tb1 F12 80.0(2) 2_666 . 2_666 yes
F4 Tb1 F9 143.0(2) 2_666 . 2_666 yes
F4 Tb1 F12 140.2(2) 2_666 . 2_666 yes
F9 Tb1 F12 76.7(3) 2_666 . 2_666 yes
FS Tb2 F6 65.3(2) . . . yes
FS Tb2 F8 135.0(2) . . . yes
FS Tb2 F3 146.9(2) . . 2_656 yes
FS Tb2 F11 78.4(3) . . 2_656 yes
FS Tb2 F15 76.7(3) . . 2_656 yes
FS Tb2 F2 76.3(2) . . 2_666 yes
FS Tb2 F4 111.1(2) . . 2_666 yes
F6 Tb2 F8 77.0(2) . . . yes
F3 Tb2 F6 144.8(2) 2_656 . . yes
F6 Tb2 F11 83.5(2) . . 2_656 yes
F6 Tb2 F15 139.1(3) . . 2_656 yes
F2 Tb2 F6 105.9(2) 2_666 . . yes
F4 Tb2 F6 73.9(2) 2_666 . . yes
F3 Tb2 F8 77.2(2) 2_656 . . yes
F8 Tb2 F11 73.6(3) . . 2_656 yes
F8 Tb2 F15 126.5(3) . . 2_656 yes
F2 Tb2 F8 140.2(2) 2_666 . . yes
F4 Tb2 F8 79.0(2) 2_666 . . yes
F3 Tb2 F11 111.5(2) 2_656 . 2_656 yes
F3 Tb2 F15 76.0(3) 2_656 . 2_656 yes
F2 Tb2 F3 79.9(2) 2_666 . 2_656 yes
F3 Tb2 F4 77.9(2) 2_656 . 2_666 yes
F11 Tb2 F15 74.5(3) 2_656 . 2_656 yes
F2 Tb2 F11 145.8(3) 2_666 . 2_656 yes
F4 Tb2 F11 147.8(3) 2_666 . 2_656 yes
F2 Tb2 F15 77.5(3) 2_666 . 2_656 yes
F4 Tb2 F15 137.0(3) 2_666 . 2_656 yes
F2 Tb2 F4 64.6(2) 2_666 . 2_666 yes
F7 Tb3 F13 153.8(3) . . . yes
F7 Tb3 F14 77.5(2) . . 1_655 yes
F7 Tb3 F11 94.5(3) . . 2_665 yes
F7 Tb3 F14 80.0(2) . . 2_665 yes
FS Tb3 F7 133.9(2) 2_666 . . yes
F6 Tb3 F7 71.6(2) 2_666 . . yes
F7 Tb3 F9 90.3(2) . . 2_666 yes
F13 Tb3 F14 77.9(2) . . 1_655 yes
F11 Tb3 F13 98.7(3) 2_665 . . yes
F13 Tb3 F14 81.8(3) . . 2_665 yes
FS Tb3 F13 71.5(3) 2_666 . . yes
F6 Tb3 F13 134.1(2) 2_666 . . yes
F9 Tb3 F13 92.5(3) 2_666 . . yes
F11 Tb3 F14 141.0(2) 2_665 . 1_655 yes
F14 Tb3 F14 66.5(2) 1_655 . 2_665 yes
FS Tb3 F14 134.9(2) 2_666 . 1_655 yes
F6 Tb3 F14 135.9(2) 2_666 . 1_655 yes
F9 Tb3 F14 75.5(2) 2_666 . 1_655 yes
F11 Tb3 F14 74.6(2) 2_665 . 2_665 yes
FS Tb3 F11 77.1(2) 2_666 . 2_665 yes
F6 Tb3 F11 73.1(3) 2_666 . 2_665 yes
F9 Tb3 F11 143.3(3) 2_666 . 2_665 yes
FS Tb3 F14 137.3(2) 2_666 . 2_665 yes
F6 Tb3 F14 134.5(2) 2_666 . 2_665 yes
F9 Tb3 F14 141.9(2) 2_666 . 2_665 yes
FS Tb3 F6 62.5(2) 2_666 . 2_666 yes
FS Tb3 F9 73.6(2) 2_666 . 2_666 yes
F6 Tb3 F9 74.0(2) 2_666 . 2_666 yes
Tb1 F1 Tb1 115.1(3) . . 2_666 yes
Tb2 FS Tb3 115.6(3) . . 2_666 yes
Tb1 F2 Tb2 115.4(3) 2_666 . 2_666 yes
Tb1 F3 Tb2 151.5(3) 1_455 . 2_656 yes
Tb1 F4 Tb2 114.6(3) 2_666 . 2_666 yes
Tb2 F6 Tb3 116.6(3) . . 2_666 yes
Tb1 F9 Tb3 147.1(3) 2_666 . 2_666 yes
Tb2 F11 Tb3 152.4(4) 2_656 . 2_665 yes
Tb3 F14 Tb3 113.5(2) 1_455 . 2_665 yes

loop_
_geom_bond_atom_site_label_1
_geom_bond_atom_site_label_2
_geom_bond_distance
_geom_bond_site_symmetry_1
_geom_bond_site_symmetry_2
_geom_bond_publ_flag
Tb1 F1 2.208(6) . . yes
Tb1 F10 2.033(7) . . yes
Tb1 F3 2.175(6) . 1_655 yes
Tb1 F1 2.246(6) . 2_666 yes
Tb1 F2 2.227(6) . 2_666 yes
Tb1 F4 2.224(5) . 2_666 yes
Tb1 F9 2.184(5) . 2_666 yes
Tb1 F12 2.019(7) . 2_666 yes
Tb2 FS 2.219(7) . . yes
Tb2 F6 2.194(5) . . yes
Tb2 F8 2.036(7) . . yes
Tb2 F3 2.186(6) . 2_656 yes
Tb2 F11 2.201(7) . 2_656 yes
Tb2 F15 2.033(7) . 2_656 yes
Tb2 F2 2.235(5) . 2_666 yes
Tb2 F4 2.259(6) . 2_666 yes
Tb3 F7 2.022(6) . . yes
Tb3 F13 2.028(7) . . yes
Tb3 F14 2.248(6) . 1_655 yes
Tb3 F11 2.123(7) . 2_665 yes
Tb3 F14 2.216(5) . 2_665 yes
Tb3 FS 2.291(6) . 2_666 yes
Tb3 F6 2.293(6) . 2_666 yes
Tb3 F9 2.122(5) . 2_666 yes

loop_
_geom_torsion_atom_site_label_1
_geom_torsion_atom_site_label_2
_geom_torsion_atom_site_label_3
_geom_torsion_atom_site_label_4
_geom_torsion
_geom_torsion_site_symmetry_1
_geom_torsion_site_symmetry_2
_geom_torsion_site_symmetry_3
_geom_torsion_site_symmetry_4
_geom_torsion_publ_flag
F10 Tb1 F1 Tb1 156.7(3) . . . 2_666 no
F3 Tb1 F1 Tb1 -159.6(3) 1_655 . . 2_666 no
F1 Tb1 F1 Tb1 0.0(2) 2_666 . . 2_666 no
F2 Tb1 F1 Tb1 -63.7(3) 2_666 . . 2_666 no
F4 Tb1 F1 Tb1 -122.0(3) 2_666 . . 2_666 no
F9 Tb1 F1 Tb1 79.6(3) 2_666 . . 2_666 no
F12 Tb1 F1 Tb1 27.7(4) 2_666 . . 2_666 no
F1 Tb1 F1 Tb1 0.0(2) . . 2_666 2_666 no
F10 Tb1 F1 Tb1 -34.4(4) . . 2_666 2_666 no
F1 Tb1 F2 Tb2 -67.0(3) . . 2_666 . no
F10 Tb1 F2 Tb2 22.9(5) . . 2_666 . no
F3 Tb1 F2 Tb2 78.6(3) 1_655 . 2_666 . no
F1 Tb1 F2 Tb2 -124.6(3) 2_666 . 2_666 . no
F4 Tb1 F2 Tb2 -2.6(2) 2_666 . 2_666 . no
F9 Tb1 F2 Tb2 -153.1(3) 2_666 . 2_666 . no
F12 Tb1 F2 Tb2 157.3(3) 2_666 . 2_666 . no
F1 Tb1 F4 Tb2 117.9(3) . . 2_666 . no
F10 Tb1 F4 Tb2 -161.2(3) . . 2_666 . no
F3 Tb1 F4 Tb2 -82.5(3) 1_655 . 2_666 . no
F1 Tb1 F4 Tb2 63.0(3) 2_666 . 2_666 . no
F2 Tb1 F4 Tb2 2.6(2) 2_666 . 2_666 . no
F9 Tb1 F4 Tb2 154.2(3) 2_666 . 2_666 . no
F12 Tb1 F4 Tb2 -29.3(5) 2_666 . 2_666 . no
F1 Tb1 F9 Tb3 157.1(7) . . 2_666 . no
F10 Tb1 F9 Tb3 75.6(7) . . 2_666 . no
F3 Tb1 F9 Tb3 10.5(8) 1_655 . 2_666 . no
F1 Tb1 F9 Tb3 -135.4(7) 2_666 . 2_666 . no
F2 Tb1 F9 Tb3 -107.0(7) 2_666 . 2_666 . no
F4 Tb1 F9 Tb3 121.1(6) 2_666 . 2_666 . no
F12 Tb1 F9 Tb3 -56.7(6) 2_666 . 2_666 . no
F6 Tb2 FS Tb3 1.9(2) . . . 2_666 no
F8 Tb2 FS Tb3 37.8(4) . . . 2_666 no
F3 Tb2 FS Tb3 -158.2(3) 2_656 . . 2_666 no
F11 Tb2 FS Tb3 90.1(3) 2_656 . . 2_666 no
F15 Tb2 FS Tb3 166.7(4) 2_656 . . 2_666 no
F2 Tb2 FS Tb3 -113.2(3) 2_666 . . 2_666 no
F4 Tb2 FS Tb3 -57.8(3) 2_666 . . 2_666 no
FS Tb2 F6 Tb3 -2.0(2) . . . 2_666 no
F8 Tb2 F6 Tb3 -156.8(3) . . . 2_666 no
F3 Tb2 F6 Tb3 159.2(3) 2_656 . . 2_666 no
F11 Tb2 F6 Tb3 -82.2(3) 2_656 . . 2_666 no
F15 Tb2 F6 Tb3 -25.0(5) 2_656 . . 2_666 no
F2 Tb2 F6 Tb3 64.2(3) 2_666 . . 2_666 no
F4 Tb2 F6 Tb3 121.1(3) 2_666 . . 2_666 no
FS Tb2 F2 Tb1 124.4(3) . . 2_666 . no
F6 Tb2 F2 Tb1 65.6(3) . . 2_666 . no
F8 Tb2 F2 Tb1 -23.1(5) . . 2_666 . no
F3 Tb2 F2 Tb1 -78.7(3) 2_656 . 2_666 . no
F11 Tb2 F2 Tb1 167.7(3) 2_656 . 2_666 . no
F15 Tb2 F2 Tb1 -156.5(3) 2_656 . 2_666 . no
F4 Tb2 F2 Tb1 2.6(2) 2_666 . 2_666 . no
FS Tb2 F4 Tb1 -64.9(3) . . 2_666 . no
F6 Tb2 F4 Tb1 -119.5(3) . . 2_666 . no
F8 Tb2 F4 Tb1 161.0(3) . . 2_666 . no
F3 Tb2 F4 Tb1 81.8(3) 2_656 . 2_666 . no
F11 Tb2 F4 Tb1 -166.9(4) 2_656 . 2_666 . no
F15 Tb2 F4 Tb1 28.1(5) 2_656 . 2_666 . no
F2 Tb2 F4 Tb1 -2.6(2) 2_666 . 2_666 . no
F7 Tb3 FS Tb2 -4.3(5) . . 2_666 2_666 no
F13 Tb3 FS Tb2 -176.7(4) . . 2_666 2_666 no
F7 Tb3 F6 Tb2 173.3(3) . . 2_666 2_666 no
F13 Tb3 F6 Tb2 -0.1(4) . . 2_666 2_666 no
F7 Tb3 F9 Tb1 67.5(7) . . 2_666 . no
F13 Tb3 F9 Tb1 -86.5(7) . . 2_666 . no
F14 Tb3 F9 Tb1 -9.6(6) 1_655 . 2_666 . no
F11 Tb3 F9 Tb1 165.4(5) 2_665 . 2_666 . no
F14 Tb3 F9 Tb1 -6.5(9) 2_665 . 2_666 . no
FS Tb3 F9 Tb1 -156.4(7) 2_666 . 2_666 . no
F6 Tb3 F9 Tb1 138.2(7) 2_666 . 2_666 . no
